data_7223402
loop_
_publ_author_name
'Muthukrishnan, M.'
'Mujahid, Mohammad'
'Yogeeswari, Perumal'
'Dharmarajan, Sriram'
'Basavanag, Murali'
'D\'iaz-Cervantes, Erik'
'Bahena, Luis'
'Robles, Juvencio'
'Gonnade, Rajesh G.'
'M, Karthikeyan'
'Vyas, Renu'

_publ_section_title
;
 Spirochromone-chalcone conjugates as antitubercular agents: synthesis,
 bio evaluation and molecular modeling studies
;
_journal_name_full 'RSC Adv.'
_journal_paper_doi 10.1039/C5RA21737G
_journal_year 2015
_chemical_formula_moiety 'C24 H24 O5'
_chemical_formula_sum 'C24 H24 O5'
_chemical_formula_weight 392.43
_chemical_name_systematic
; 
 ? 
;
_space_group_IT_number 14
_symmetry_cell_setting monoclinic
_symmetry_space_group_name_Hall '-P 2ybc'
_symmetry_space_group_name_H-M 'P 1 21/c 1'
_atom_sites_solution_hydrogens geom
_atom_sites_solution_primary direct
_atom_sites_solution_secondary difmap
_audit_creation_method SHELXL-97
_audit_update_record
;
2015-01-28 deposited with the CCDC.
2015-12-01 downloaded from the CCDC.
;
_cell_angle_alpha 90.00
_cell_angle_beta 97.927(5)
_cell_angle_gamma 90.00
_cell_formula_units_Z 4
_cell_length_a 7.9447(10)
_cell_length_b 19.588(2)
_cell_length_c 12.7483(14)
_cell_measurement_reflns_used 5593
_cell_measurement_temperature 296(2)
_cell_measurement_theta_max 27.87
_cell_measurement_theta_min 2.59
_cell_volume 1964.9(4)
_computing_cell_refinement 'Bruker SAINT'
_computing_data_collection 'Bruker APEX2'
_computing_data_reduction 'Bruker SAINT'
_computing_molecular_graphics 'Bruker SHELXTL'
_computing_publication_material 'Bruker SHELXTL'
_computing_structure_refinement 'SHELXL-97 (Sheldrick, 2008)'
_computing_structure_solution 'SHELXS-97 (Sheldrick, 2008)'
_diffrn_ambient_temperature 296(2)
_diffrn_measured_fraction_theta_full 0.993
_diffrn_measured_fraction_theta_max 0.993
_diffrn_measurement_device_type 'Bruker APEX-II CCD'
_diffrn_measurement_method '\f and \w scans'
_diffrn_radiation_monochromator graphite
_diffrn_radiation_source 'fine-focus sealed tube'
_diffrn_radiation_type MoK\a
_diffrn_radiation_wavelength 0.71073
_diffrn_reflns_av_R_equivalents 0.0510
_diffrn_reflns_av_sigmaI/netI 0.0465
_diffrn_reflns_limit_h_max 10
_diffrn_reflns_limit_h_min -10
_diffrn_reflns_limit_k_max 19
_diffrn_reflns_limit_k_min -26
_diffrn_reflns_limit_l_max 16
_diffrn_reflns_limit_l_min -14
_diffrn_reflns_number 18612
_diffrn_reflns_theta_full 28.33
_diffrn_reflns_theta_max 28.33
_diffrn_reflns_theta_min 1.92
_exptl_absorpt_coefficient_mu 0.092
_exptl_absorpt_correction_T_max 0.9809
_exptl_absorpt_correction_T_min 0.9518
_exptl_absorpt_correction_type multi-scan
_exptl_absorpt_process_details 'Bruker SADABS'
_exptl_crystal_colour colourless
_exptl_crystal_density_diffrn 1.327
_exptl_crystal_density_method 'not measured'
_exptl_crystal_description plate
_exptl_crystal_F_000 832
_exptl_crystal_recrystallization_method 'Re-crystallisation from solvent: dichloromethane'
_exptl_crystal_size_max 0.54
_exptl_crystal_size_mid 0.42
_exptl_crystal_size_min 0.21
_refine_diff_density_max 0.256
_refine_diff_density_min -0.167
_refine_diff_density_rms 0.037
_refine_ls_extinction_coef 0.0055(10)
_refine_ls_extinction_expression Fc^*^=kFc[1+0.001xFc^2^\l^3^/sin(2\q)]^-1/4^
_refine_ls_extinction_method SHELXL
_refine_ls_goodness_of_fit_ref 1.041
_refine_ls_hydrogen_treatment constr
_refine_ls_matrix_type full
_refine_ls_number_parameters 265
_refine_ls_number_reflns 4865
_refine_ls_number_restraints 0
_refine_ls_restrained_S_all 1.041
_refine_ls_R_factor_all 0.0680
_refine_ls_R_factor_gt 0.0443
_refine_ls_shift/su_max 0.000
_refine_ls_shift/su_mean 0.000
_refine_ls_structure_factor_coef Fsqd
_refine_ls_weighting_details 'calc w=1/[\s^2^(Fo^2^)+(0.0491P)^2^+0.2502P] where P=(Fo^2^+2Fc^2^)/3'
_refine_ls_weighting_scheme calc
_refine_ls_wR_factor_gt 0.1077
_refine_ls_wR_factor_ref 0.1211
_reflns_number_gt 3453
_reflns_number_total 4865
_reflns_threshold_expression >2sigma(I)
_cod_data_source_file c5ra21737g2.cif
_cod_data_source_block acs_68
_cod_original_sg_symbol_H-M P2(1)/c
_cod_database_code 7223402

loop_
_symmetry_equiv_pos_as_xyz
'x, y, z'
'-x, y+1/2, -z+1/2'
'-x, -y, -z'
'x, -y-1/2, z-1/2'

loop_
_atom_site_label
_atom_site_type_symbol
_atom_site_fract_x
_atom_site_fract_y
_atom_site_fract_z
_atom_site_U_iso_or_equiv
_atom_site_adp_type
_atom_site_occupancy
_atom_site_symmetry_multiplicity
_atom_site_calc_flag
_atom_site_refinement_flags
C1 C 0.50813(17) 0.47654(7) 0.74609(10) 0.0371(3) Uani 1 1 d .
C2 C 0.38984(17) 0.45371(7) 0.65892(10) 0.0354(3) Uani 1 1 d .
C3 C 0.32992(17) 0.38737(7) 0.66289(10) 0.0371(3) Uani 1 1 d .
H3 H 0.2505 0.3719 0.6076 0.045 Uiso 1 1 calc R
C4 C 0.38327(17) 0.34331(7) 0.74569(10) 0.0362(3) Uani 1 1 d .
C5 C 0.50677(17) 0.36662(7) 0.82760(9) 0.0354(3) Uani 1 1 d .
C6 C 0.56703(18) 0.43210(7) 0.82753(10) 0.0394(3) Uani 1 1 d .
H6 H 0.6481 0.4469 0.8825 0.047 Uiso 1 1 calc R
C7 C 0.30739(19) 0.27543(7) 0.75301(12) 0.0443(4) Uani 1 1 d .
C8 C 0.3624(2) 0.23849(8) 0.85625(12) 0.0459(4) Uani 1 1 d .
H8A H 0.3466 0.1898 0.8454 0.055 Uiso 1 1 calc R
H8B H 0.2914 0.2529 0.9082 0.055 Uiso 1 1 calc R
C9 C 0.54709(18) 0.25258(6) 0.89853(10) 0.0373(3) Uani 1 1 d .
O10 O 0.56965(13) 0.32672(5) 0.91038(7) 0.0419(3) Uani 1 1 d .
C11 C 0.66664(18) 0.22628(7) 0.82397(10) 0.0385(3) Uani 1 1 d .
H11A H 0.6481 0.1777 0.8132 0.046 Uiso 1 1 calc R
H11B H 0.6394 0.2486 0.7558 0.046 Uiso 1 1 calc R
C12 C 0.8528(2) 0.23849(8) 0.86521(12) 0.0476(4) Uani 1 1 d .
H12A H 0.8753 0.2872 0.8688 0.057 Uiso 1 1 calc R
H12B H 0.9231 0.2184 0.8169 0.057 Uiso 1 1 calc R
C13 C 0.8981(2) 0.20725(9) 0.97455(12) 0.0531(4) Uani 1 1 d .
H13A H 0.8857 0.1580 0.9697 0.064 Uiso 1 1 calc R
H13B H 1.0158 0.2174 1.0011 0.064 Uiso 1 1 calc R
C14 C 0.7843(2) 0.23501(9) 1.05093(11) 0.0529(4) Uani 1 1 d .
H14A H 0.8065 0.2834 1.0619 0.064 Uiso 1 1 calc R
H14B H 0.8112 0.2122 1.1187 0.064 Uiso 1 1 calc R
C15 C 0.5969(2) 0.22459(8) 1.00975(10) 0.0461(4) Uani 1 1 d .
H15A H 0.5713 0.1762 1.0098 0.055 Uiso 1 1 calc R
H15B H 0.5290 0.2469 1.0574 0.055 Uiso 1 1 calc R
O16 O 0.20558(17) 0.25123(6) 0.68335(10) 0.0712(4) Uani 1 1 d .
O17 O 0.56701(14) 0.54043(5) 0.75193(8) 0.0503(3) Uani 1 1 d .
H17 H 0.5306 0.5610 0.6975 0.075 Uiso 1 1 calc R
C18 C 0.33633(17) 0.50085(7) 0.57110(10) 0.0378(3) Uani 1 1 d .
C19 C 0.21503(18) 0.47945(8) 0.47968(11) 0.0426(3) Uani 1 1 d .
H19 H 0.1694 0.4357 0.4778 0.051 Uiso 1 1 calc R
O20 O 0.39625(14) 0.55952(5) 0.57310(8) 0.0504(3) Uani 1 1 d .
C21 C 0.16967(18) 0.52206(8) 0.39940(11) 0.0415(3) Uani 1 1 d .
H21 H 0.2189 0.5652 0.4055 0.050 Uiso 1 1 calc R
C22 C 0.05205(17) 0.50931(7) 0.30297(10) 0.0388(3) Uani 1 1 d .
C23 C -0.0244(2) 0.44628(8) 0.27973(12) 0.0494(4) Uani 1 1 d .
H23 H -0.0006 0.4099 0.3263 0.059 Uiso 1 1 calc R
C24 C -0.1349(2) 0.43768(8) 0.18805(13) 0.0558(4) Uani 1 1 d .
H24 H -0.1866 0.3955 0.1735 0.067 Uiso 1 1 calc R
C25 C -0.1709(2) 0.49094(8) 0.11660(12) 0.0513(4) Uani 1 1 d .
H25 H -0.2458 0.4844 0.0546 0.062 Uiso 1 1 calc R
C26 C -0.09479(19) 0.55340(7) 0.13816(11) 0.0434(3) Uani 1 1 d .
C27 C 0.01574(19) 0.56249(7) 0.23143(10) 0.0413(3) Uani 1 1 d .
H27 H 0.0662 0.6049 0.2462 0.050 Uiso 1 1 calc R
C28 C -0.2200(2) 0.60121(10) -0.02699(12) 0.0651(5) Uani 1 1 d .
H28A H -0.1738 0.5647 -0.0644 0.098 Uiso 1 1 calc R
H28B H -0.2177 0.6428 -0.0667 0.098 Uiso 1 1 calc R
H28C H -0.3351 0.5906 -0.0181 0.098 Uiso 1 1 calc R
O29 O -0.12062(16) 0.60946(6) 0.07462(8) 0.0617(3) Uani 1 1 d .

loop_
_atom_site_aniso_label
_atom_site_aniso_U_11
_atom_site_aniso_U_22
_atom_site_aniso_U_33
_atom_site_aniso_U_23
_atom_site_aniso_U_13
_atom_site_aniso_U_12
C1 0.0395(7) 0.0330(7) 0.0381(7) -0.0034(5) 0.0029(5) 0.0009(6)
C2 0.0356(7) 0.0372(7) 0.0325(6) 0.0009(5) 0.0020(5) 0.0059(5)
C3 0.0365(7) 0.0392(7) 0.0335(6) -0.0011(5) -0.0025(5) 0.0030(6)
C4 0.0355(7) 0.0358(7) 0.0355(7) 0.0004(5) -0.0009(5) 0.0031(5)
C5 0.0401(7) 0.0356(7) 0.0291(6) -0.0001(5) 0.0002(5) 0.0066(6)
C6 0.0438(8) 0.0387(7) 0.0329(7) -0.0038(5) -0.0052(5) 0.0017(6)
C7 0.0399(8) 0.0409(8) 0.0494(8) 0.0018(6) -0.0039(6) -0.0001(6)
C8 0.0444(8) 0.0441(8) 0.0492(8) 0.0079(6) 0.0066(6) -0.0008(6)
C9 0.0465(8) 0.0336(7) 0.0311(6) 0.0024(5) 0.0027(5) 0.0033(6)
O10 0.0550(6) 0.0354(5) 0.0319(5) 0.0008(4) -0.0058(4) 0.0064(4)
C11 0.0474(8) 0.0377(7) 0.0298(6) 0.0007(5) 0.0029(6) 0.0031(6)
C12 0.0466(9) 0.0512(9) 0.0447(8) 0.0032(7) 0.0054(6) 0.0024(7)
C13 0.0496(9) 0.0601(10) 0.0460(8) 0.0031(7) -0.0062(7) 0.0095(7)
C14 0.0690(11) 0.0542(9) 0.0319(7) 0.0027(6) -0.0061(7) 0.0145(8)
C15 0.0628(10) 0.0456(8) 0.0308(7) 0.0064(6) 0.0090(6) 0.0120(7)
O16 0.0750(9) 0.0547(7) 0.0729(8) 0.0081(6) -0.0294(7) -0.0202(6)
O17 0.0619(7) 0.0367(6) 0.0482(6) 0.0019(4) -0.0069(5) -0.0056(5)
C18 0.0362(7) 0.0385(8) 0.0386(7) 0.0034(6) 0.0051(5) 0.0066(6)
C19 0.0403(8) 0.0456(8) 0.0404(7) 0.0058(6) -0.0001(6) 0.0029(6)
O20 0.0584(7) 0.0407(6) 0.0491(6) 0.0091(4) -0.0034(5) -0.0007(5)
C21 0.0383(8) 0.0457(8) 0.0394(7) 0.0040(6) 0.0014(6) 0.0051(6)
C22 0.0370(7) 0.0431(8) 0.0361(7) 0.0035(6) 0.0044(5) 0.0048(6)
C23 0.0578(10) 0.0442(9) 0.0450(8) 0.0079(6) 0.0030(7) 0.0014(7)
C24 0.0687(11) 0.0450(9) 0.0517(9) -0.0029(7) 0.0010(8) -0.0103(8)
C25 0.0544(10) 0.0597(10) 0.0369(8) -0.0036(7) -0.0040(6) -0.0021(8)
C26 0.0465(8) 0.0479(9) 0.0348(7) 0.0047(6) 0.0017(6) 0.0050(6)
C27 0.0435(8) 0.0416(8) 0.0374(7) 0.0041(6) 0.0004(6) -0.0004(6)
C28 0.0756(12) 0.0799(13) 0.0358(8) 0.0103(8) -0.0062(8) 0.0126(10)
O29 0.0822(9) 0.0561(7) 0.0406(6) 0.0128(5) -0.0135(5) -0.0002(6)

loop_
_atom_type_symbol
_atom_type_description
_atom_type_scat_dispersion_real
_atom_type_scat_dispersion_imag
_atom_type_scat_source
C C 0.0033 0.0016 'International Tables Vol C Tables 4.2.6.8 and 6.1.1.4'
H H 0.0000 0.0000 'International Tables Vol C Tables 4.2.6.8 and 6.1.1.4'
O O 0.0106 0.0060 'International Tables Vol C Tables 4.2.6.8 and 6.1.1.4'

loop_
_geom_angle_atom_site_label_1
_geom_angle_atom_site_label_2
_geom_angle_atom_site_label_3
_geom_angle
O17 C1 C6 117.89(12)
O17 C1 C2 121.75(12)
C6 C1 C2 120.36(12)
C3 C2 C1 117.28(11)
C3 C2 C18 123.52(12)
C1 C2 C18 119.20(12)
C4 C3 C2 122.78(12)
C4 C3 H3 118.6
C2 C3 H3 118.6
C3 C4 C5 118.20(12)
C3 C4 C7 121.87(12)
C5 C4 C7 119.82(12)
O10 C5 C6 116.77(11)
O10 C5 C4 122.44(12)
C6 C5 C4 120.78(11)
C5 C6 C1 120.46(12)
C5 C6 H6 119.8
C1 C6 H6 119.8
O16 C7 C4 123.09(13)
O16 C7 C8 122.27(14)
C4 C7 C8 114.62(12)
C7 C8 C9 111.81(12)
C7 C8 H8A 109.3
C9 C8 H8A 109.3
C7 C8 H8B 109.3
C9 C8 H8B 109.3
H8A C8 H8B 107.9
O10 C9 C8 108.35(11)
O10 C9 C15 104.38(10)
C8 C9 C15 112.34(12)
O10 C9 C11 108.72(11)
C8 C9 C11 111.87(11)
C15 C9 C11 110.82(11)
C5 O10 C9 117.68(10)
C12 C11 C9 113.08(11)
C12 C11 H11A 109.0
C9 C11 H11A 109.0
C12 C11 H11B 109.0
C9 C11 H11B 109.0
H11A C11 H11B 107.8
C11 C12 C13 110.49(13)
C11 C12 H12A 109.6
C13 C12 H12A 109.6
C11 C12 H12B 109.6
C13 C12 H12B 109.6
H12A C12 H12B 108.1
C14 C13 C12 110.96(13)
C14 C13 H13A 109.4
C12 C13 H13A 109.4
C14 C13 H13B 109.4
C12 C13 H13B 109.4
H13A C13 H13B 108.0
C13 C14 C15 111.79(12)
C13 C14 H14A 109.3
C15 C14 H14A 109.3
C13 C14 H14B 109.3
C15 C14 H14B 109.3
H14A C14 H14B 107.9
C9 C15 C14 112.91(13)
C9 C15 H15A 109.0
C14 C15 H15A 109.0
C9 C15 H15B 109.0
C14 C15 H15B 109.0
H15A C15 H15B 107.8
C1 O17 H17 109.5
O20 C18 C19 119.22(12)
O20 C18 C2 119.74(12)
C19 C18 C2 121.03(12)
C21 C19 C18 120.66(14)
C21 C19 H19 119.7
C18 C19 H19 119.7
C19 C21 C22 127.89(14)
C19 C21 H21 116.1
C22 C21 H21 116.1
C27 C22 C23 118.78(13)
C27 C22 C21 118.41(13)
C23 C22 C21 122.81(12)
C24 C23 C22 120.01(13)
C24 C23 H23 120.0
C22 C23 H23 120.0
C23 C24 C25 121.08(15)
C23 C24 H24 119.5
C25 C24 H24 119.5
C26 C25 C24 119.48(14)
C26 C25 H25 120.3
C24 C25 H25 120.3
O29 C26 C25 124.87(13)
O29 C26 C27 115.53(13)
C25 C26 C27 119.59(13)
C22 C27 C26 121.05(13)
C22 C27 H27 119.5
C26 C27 H27 119.5
O29 C28 H28A 109.5
O29 C28 H28B 109.5
H28A C28 H28B 109.5
O29 C28 H28C 109.5
H28A C28 H28C 109.5
H28B C28 H28C 109.5
C26 O29 C28 117.79(13)

loop_
_geom_bond_atom_site_label_1
_geom_bond_atom_site_label_2
_geom_bond_distance
C1 O17 1.3344(16)
C1 C6 1.3858(18)
C1 C2 1.4248(17)
C2 C3 1.3871(19)
C2 C18 1.4682(18)
C3 C4 1.3839(17)
C3 H3 0.9300
C4 C5 1.4068(17)
C4 C7 1.468(2)
C5 O10 1.3523(15)
C5 C6 1.3691(19)
C6 H6 0.9300
C7 O16 1.2122(17)
C7 C8 1.513(2)
C8 C9 1.517(2)
C8 H8A 0.9700
C8 H8B 0.9700
C9 O10 1.4685(16)
C9 C15 1.5209(17)
C9 C11 1.5232(19)
C11 C12 1.519(2)
C11 H11A 0.9700
C11 H11B 0.9700
C12 C13 1.519(2)
C12 H12A 0.9700
C12 H12B 0.9700
C13 C14 1.518(2)
C13 H13A 0.9700
C13 H13B 0.9700
C14 C15 1.523(2)
C14 H14A 0.9700
C14 H14B 0.9700
C15 H15A 0.9700
C15 H15B 0.9700
O17 H17 0.8200
C18 O20 1.2429(17)
C18 C19 1.4672(19)
C19 C21 1.3313(19)
C19 H19 0.9300
C21 C22 1.4595(18)
C21 H21 0.9300
C22 C27 1.3884(18)
C22 C23 1.390(2)
C23 C24 1.372(2)
C23 H23 0.9300
C24 C25 1.389(2)
C24 H24 0.9300
C25 C26 1.375(2)
C25 H25 0.9300
C26 O29 1.3632(17)
C26 C27 1.3887(19)
C27 H27 0.9300
C28 O29 1.4301(18)
C28 H28A 0.9600
C28 H28B 0.9600
C28 H28C 0.9600

loop_
_geom_torsion_atom_site_label_1
_geom_torsion_atom_site_label_2
_geom_torsion_atom_site_label_3
_geom_torsion_atom_site_label_4
_geom_torsion
O17 C1 C2 C3 -176.85(13)
C6 C1 C2 C3 3.8(2)
O17 C1 C2 C18 2.5(2)
C6 C1 C2 C18 -176.86(13)
C1 C2 C3 C4 -1.5(2)
C18 C2 C3 C4 179.19(13)
C2 C3 C4 C5 -1.7(2)
C2 C3 C4 C7 174.53(13)
C3 C4 C5 O10 -178.36(12)
C7 C4 C5 O10 5.3(2)
C3 C4 C5 C6 2.7(2)
C7 C4 C5 C6 -173.55(13)
O10 C5 C6 C1 -179.43(12)
C4 C5 C6 C1 -0.5(2)
O17 C1 C6 C5 177.78(13)
C2 C1 C6 C5 -2.9(2)
C3 C4 C7 O16 6.9(2)
C5 C4 C7 O16 -176.93(15)
C3 C4 C7 C8 -171.38(13)
C5 C4 C7 C8 4.8(2)
O16 C7 C8 C9 145.65(16)
C4 C7 C8 C9 -36.05(18)
C7 C8 C9 O10 56.69(15)
C7 C8 C9 C15 171.47(12)
C7 C8 C9 C11 -63.14(15)
C6 C5 O10 C9 -162.70(12)
C4 C5 O10 C9 18.36(19)
C8 C9 O10 C5 -48.81(15)
C15 C9 O10 C5 -168.72(12)
C11 C9 O10 C5 72.97(14)
O10 C9 C11 C12 61.45(14)
C8 C9 C11 C12 -178.93(11)
C15 C9 C11 C12 -52.71(16)
C9 C11 C12 C13 55.79(16)
C11 C12 C13 C14 -56.38(18)
C12 C13 C14 C15 55.48(18)
O10 C9 C15 C14 -65.90(15)
C8 C9 C15 C14 176.93(12)
C11 C9 C15 C14 50.97(16)
C13 C14 C15 C9 -53.22(17)
C3 C2 C18 O20 -179.76(13)
C1 C2 C18 O20 1.0(2)
C3 C2 C18 C19 -0.8(2)
C1 C2 C18 C19 179.89(12)
O20 C18 C19 C21 0.2(2)
C2 C18 C19 C21 -178.68(13)
C18 C19 C21 C22 179.82(13)
C19 C21 C22 C27 176.63(15)
C19 C21 C22 C23 -3.6(2)
C27 C22 C23 C24 -0.7(2)
C21 C22 C23 C24 179.51(15)
C22 C23 C24 C25 0.8(3)
C23 C24 C25 C26 -0.1(3)
C24 C25 C26 O29 -179.64(15)
C24 C25 C26 C27 -0.6(2)
C23 C22 C27 C26 0.0(2)
C21 C22 C27 C26 179.81(13)
O29 C26 C27 C22 179.78(13)
C25 C26 C27 C22 0.6(2)
C25 C26 O29 C28 -6.9(2)
C27 C26 O29 C28 174.02(15)
